data_4135386
loop_
_publ_author_name
'Luan, Zi-Hong'
'Qu, Jian-Ping'
'Kang, Yan-Biao'

_publ_section_title
;
 Discovery of Oxygen \a-Nucleophilic Addition to \a,\b-Unsaturated Amides
 Catalyzed by Redox-Neutral Organic Photoreductant.
;
_journal_issue 50
_journal_name_full 'Journal of the American Chemical Society'
_journal_page_first 20942
_journal_page_last 20947
_journal_paper_doi 10.1021/jacs.0c10707
_journal_volume 142
_journal_year 2020
_chemical_absolute_configuration ad
_chemical_formula_moiety 'C17 H19 N O3'
_chemical_formula_sum 'C17 H19 N O3'
_chemical_formula_weight 285.33
_space_group_crystal_system orthorhombic
_space_group_IT_number 19
_space_group_name_Hall 'P 2ac 2ab'
_space_group_name_H-M_alt 'P 21 21 21'
_atom_sites_solution_hydrogens geom
_atom_sites_solution_primary direct
_audit_creation_date 2019-12-25
_audit_creation_method
;
Olex2 1.2
(compiled 2018.05.29 svn.r3508 for OlexSys, GUI svn.r5506)
;
_cell_angle_alpha 90
_cell_angle_beta 90
_cell_angle_gamma 90
_cell_formula_units_Z 4
_cell_length_a 8.70779(14)
_cell_length_b 9.8648(2)
_cell_length_c 18.3289(3)
_cell_measurement_reflns_used 3069
_cell_measurement_temperature 291(2)
_cell_measurement_theta_max 72.8340
_cell_measurement_theta_min 5.0190
_cell_volume 1574.46(5)
_computing_molecular_graphics 'Olex2 (Dolomanov et al., 2009)'
_computing_publication_material 'Olex2 (Dolomanov et al., 2009)'
_computing_structure_refinement 'ShelXL (Sheldrick, 2015)'
_computing_structure_solution 'ShelXS (Sheldrick, 2008)'
_diffrn_ambient_temperature 291(2)
_diffrn_measured_fraction_theta_full 0.999
_diffrn_measured_fraction_theta_max 0.972
_diffrn_measurement_device_type 'SuperNova, Dual, Cu at home/near, AtlasS2'
_diffrn_radiation_type CuK\a
_diffrn_radiation_wavelength 1.54184
_diffrn_reflns_av_R_equivalents 0.0189
_diffrn_reflns_av_unetI/netI 0.0197
_diffrn_reflns_Laue_measured_fraction_full 0.999
_diffrn_reflns_Laue_measured_fraction_max 0.972
_diffrn_reflns_limit_h_max 5
_diffrn_reflns_limit_h_min -10
_diffrn_reflns_limit_k_max 11
_diffrn_reflns_limit_k_min -11
_diffrn_reflns_limit_l_max 22
_diffrn_reflns_limit_l_min -14
_diffrn_reflns_number 4204
_diffrn_reflns_point_group_measured_fraction_full 0.886
_diffrn_reflns_point_group_measured_fraction_max 0.852
_diffrn_reflns_theta_full 67.684
_diffrn_reflns_theta_max 72.952
_diffrn_reflns_theta_min 4.825
_exptl_absorpt_coefficient_mu 0.667
_exptl_absorpt_correction_T_max 1.00000
_exptl_absorpt_correction_T_min 0.62879
_exptl_absorpt_correction_type multi-scan
_exptl_absorpt_process_details
;
CrysAlisPro 1.171.40.53 (Rigaku Oxford Diffraction, 2019)
Empirical absorption correction using spherical harmonics,
 implemented in SCALE3 ABSPACK scaling algorithm.
;
_exptl_crystal_density_diffrn 1.204
_exptl_crystal_description block
_exptl_crystal_F_000 608
_exptl_crystal_size_max 0.22
_exptl_crystal_size_mid 0.21
_exptl_crystal_size_min 0.18
_refine_diff_density_max 0.141
_refine_diff_density_min -0.130
_refine_diff_density_rms 0.032
_refine_ls_abs_structure_details
;
 Flack x determined using 856 quotients [(I+)-(I-)]/[(I+)+(I-)]
 (Parsons and Flack (2004), Acta Cryst. A60, s61).
;
_refine_ls_abs_structure_Flack -0.04(11)
_refine_ls_extinction_coef 0.0073(9)
_refine_ls_extinction_expression Fc^*^=kFc[1+0.001xFc^2^\l^3^/sin(2\q)]^-1/4^
_refine_ls_extinction_method SHELXL
_refine_ls_goodness_of_fit_ref 1.055
_refine_ls_hydrogen_treatment constr
_refine_ls_matrix_type full
_refine_ls_number_parameters 194
_refine_ls_number_reflns 2681
_refine_ls_number_restraints 0
_refine_ls_restrained_S_all 1.055
_refine_ls_R_factor_all 0.0363
_refine_ls_R_factor_gt 0.0351
_refine_ls_shift/su_max 0.001
_refine_ls_shift/su_mean 0.000
_refine_ls_structure_factor_coef Fsqd
_refine_ls_weighting_details 'w=1/[\s^2^(Fo^2^)+(0.0550P)^2^+0.0985P] where P=(Fo^2^+2Fc^2^)/3'
_refine_ls_weighting_scheme calc
_refine_ls_wR_factor_gt 0.0951
_refine_ls_wR_factor_ref 0.0966
_reflns_Friedel_coverage 0.516
_reflns_Friedel_fraction_full 0.730
_reflns_Friedel_fraction_max 0.687
_reflns_number_gt 2578
_reflns_number_total 2681
_reflns_threshold_expression 'I > 2\s(I)'
_cod_data_source_file ja0c10707_si_004.cif
_cod_data_source_block lzh-ome
_cod_depositor_comments 'Adding full bibliography for 4135385--4135388.cif.'
_cod_original_cell_volume 1574.47(5)
_cod_database_code 4135386
_shelxl_version_number 2013-4
_shelx_space_group_comment
;
The symmetry employed for this shelxl refinement is uniquely defined
by the following loop, which should always be used as a source of
symmetry information in preference to the above space-group names.
They are only intended as comments.
;
_shelx_estimated_absorpt_t_max 0.889
_shelx_estimated_absorpt_t_min 0.867
_olex2_refinement_description
;
1. Fixed Uiso
 At 1.2 times of:
  All C(H) groups, All N(H) groups
 At 1.5 times of:
  All C(H,H,H) groups
2.a Aromatic/amide H refined with riding coordinates:
 N1(H1), C14(H14), C11(H11), C10(H10), C13(H13), C4(H4), C5(H5), C1(H1A),
 C3(H3), C2(H2)
2.b Idealised Me refined as rotating group:
 C15(H15A,H15B,H15C), C17(H17A,H17B,H17C), C16(H16A,H16B,H16C)
;
_olex2_submission_special_instructions 'No special instructions were received'

loop_
_space_group_symop_operation_xyz
'x, y, z'
'-x+1/2, -y, z+1/2'
'x+1/2, -y+1/2, -z'
'-x, y+1/2, -z+1/2'

loop_
_atom_site_label
_atom_site_type_symbol
_atom_site_fract_x
_atom_site_fract_y
_atom_site_fract_z
_atom_site_U_iso_or_equiv
_atom_site_adp_type
_atom_site_occupancy
_atom_site_site_symmetry_order
_atom_site_calc_flag
_atom_site_refinement_flags_posn
_atom_site_refinement_flags_adp
_atom_site_refinement_flags_occupancy
_atom_site_disorder_assembly
_atom_site_disorder_group
N1 N 0.84597(17) 0.49677(15) 0.08080(8) 0.0401(3) Uani 1 1 d . . . . .
H1 H 0.7941 0.4818 0.0417 0.048 Uiso 1 1 calc R . . . .
O3 O 1.18457(19) 0.97566(15) 0.07027(8) 0.0594(4) Uani 1 1 d . . . . .
O2 O 0.70792(16) 0.28358(15) 0.03951(7) 0.0512(4) Uani 1 1 d . . . . .
C12 C 1.1034(2) 0.85738(19) 0.07789(10) 0.0446(4) Uani 1 1 d . . . . .
C9 C 0.93471(18) 0.61707(18) 0.08219(9) 0.0375(4) Uani 1 1 d . . . . .
C14 C 0.9752(3) 0.6755(2) 0.01618(10) 0.0501(5) Uani 1 1 d . . . . .
H14 H 0.9460 0.6339 -0.0272 0.060 Uiso 1 1 calc R . . . .
C11 C 1.0654(2) 0.7992(2) 0.14377(10) 0.0486(5) Uani 1 1 d . . . . .
H11 H 1.0970 0.8398 0.1870 0.058 Uiso 1 1 calc R . . . .
O1 O 0.8980(2) 0.4124(2) 0.19269(8) 0.0775(6) Uani 1 1 d . . . . .
C10 C 0.9802(2) 0.6802(2) 0.14593(10) 0.0469(4) Uani 1 1 d . . . . .
H10 H 0.9535 0.6427 0.1907 0.056 Uiso 1 1 calc R . . . .
C7 C 0.7290(2) 0.2817(2) 0.11681(11) 0.0458(4) Uani 1 1 d . . . . .
C13 C 1.0582(3) 0.7944(2) 0.01394(11) 0.0561(6) Uani 1 1 d . . . . .
H13 H 1.0840 0.8325 -0.0308 0.067 Uiso 1 1 calc R . . . .
C8 C 0.8341(2) 0.4038(2) 0.13387(10) 0.0451(4) Uani 1 1 d . . . . .
C15 C 1.2414(3) 1.0385(3) 0.13429(13) 0.0636(6) Uani 1 1 d . . . . .
H15A H 1.1572 1.0617 0.1657 0.095 Uiso 1 1 calc GR . . . .
H15B H 1.2967 1.1192 0.1213 0.095 Uiso 1 1 calc GR . . . .
H15C H 1.3090 0.9771 0.1593 0.095 Uiso 1 1 calc GR . . . .
C6 C 0.5775(2) 0.3083(2) 0.15638(12) 0.0508(5) Uani 1 1 d . . . . .
C4 C 0.3342(3) 0.4249(3) 0.1616(2) 0.0879(10) Uani 1 1 d . . . . .
H4 H 0.2640 0.4845 0.1407 0.105 Uiso 1 1 calc R . . . .
C17 C 0.6158(3) 0.1789(3) 0.00936(14) 0.0724(7) Uani 1 1 d . . . . .
H17A H 0.5187 0.1763 0.0341 0.109 Uiso 1 1 calc GR . . . .
H17B H 0.6671 0.0934 0.0151 0.109 Uiso 1 1 calc GR . . . .
H17C H 0.5994 0.1963 -0.0416 0.109 Uiso 1 1 calc GR . . . .
C16 C 0.8097(3) 0.1521(3) 0.14062(16) 0.0700(7) Uani 1 1 d . . . . .
H16A H 0.8956 0.1351 0.1091 0.105 Uiso 1 1 calc GR . . . .
H16B H 0.7391 0.0775 0.1379 0.105 Uiso 1 1 calc GR . . . .
H16C H 0.8452 0.1619 0.1899 0.105 Uiso 1 1 calc GR . . . .
C5 C 0.4715(3) 0.3959(3) 0.12586(16) 0.0664(6) Uani 1 1 d . . . . .
H5 H 0.4922 0.4359 0.0810 0.080 Uiso 1 1 calc R . . . .
C1 C 0.5430(3) 0.2501(3) 0.22296(14) 0.0731(7) Uani 1 1 d . . . . .
H1A H 0.6121 0.1904 0.2445 0.088 Uiso 1 1 calc R . . . .
C3 C 0.3027(4) 0.3655(4) 0.2273(2) 0.0986(12) Uani 1 1 d . . . . .
H3 H 0.2105 0.3838 0.2510 0.118 Uiso 1 1 calc R . . . .
C2 C 0.4055(4) 0.2803(4) 0.25787(18) 0.0989(12) Uani 1 1 d . . . . .
H2 H 0.3841 0.2412 0.3029 0.119 Uiso 1 1 calc R . . . .

loop_
_atom_site_aniso_label
_atom_site_aniso_U_11
_atom_site_aniso_U_22
_atom_site_aniso_U_33
_atom_site_aniso_U_23
_atom_site_aniso_U_13
_atom_site_aniso_U_12
N1 0.0436(7) 0.0396(8) 0.0370(7) 0.0047(6) -0.0046(6) -0.0061(6)
O3 0.0755(9) 0.0478(8) 0.0548(8) -0.0073(7) 0.0133(7) -0.0223(8)
O2 0.0526(7) 0.0517(8) 0.0492(7) 0.0002(6) -0.0008(6) -0.0145(7)
C12 0.0484(9) 0.0388(9) 0.0466(9) -0.0035(8) 0.0079(8) -0.0073(8)
C9 0.0369(7) 0.0365(8) 0.0391(8) 0.0017(7) -0.0001(7) -0.0027(7)
C14 0.0670(11) 0.0474(10) 0.0358(8) 0.0019(8) -0.0029(8) -0.0132(10)
C11 0.0560(10) 0.0517(11) 0.0381(8) -0.0073(8) 0.0041(8) -0.0109(10)
O1 0.0912(12) 0.0843(13) 0.0569(9) 0.0312(9) -0.0321(9) -0.0416(11)
C10 0.0561(10) 0.0499(11) 0.0349(8) 0.0000(8) 0.0072(8) -0.0103(9)
C7 0.0445(8) 0.0424(10) 0.0504(9) 0.0094(8) -0.0012(8) -0.0065(8)
C13 0.0807(14) 0.0487(11) 0.0388(9) 0.0043(8) 0.0061(10) -0.0187(11)
C8 0.0413(8) 0.0501(11) 0.0441(9) 0.0111(8) -0.0044(8) -0.0079(9)
C15 0.0682(12) 0.0536(13) 0.0689(13) -0.0157(11) 0.0064(11) -0.0210(11)
C6 0.0479(9) 0.0470(11) 0.0574(11) -0.0037(9) 0.0037(9) -0.0138(9)
C4 0.0574(13) 0.0724(18) 0.134(3) -0.0360(19) 0.0022(16) 0.0012(13)
C17 0.0751(15) 0.0685(15) 0.0736(15) -0.0166(13) 0.0025(13) -0.0258(14)
C16 0.0668(13) 0.0531(14) 0.0900(17) 0.0202(12) 0.0005(13) 0.0054(12)
C5 0.0538(11) 0.0562(13) 0.0892(17) -0.0061(13) 0.0026(12) 0.0002(11)
C1 0.0745(14) 0.0850(19) 0.0599(13) 0.0022(12) 0.0105(12) -0.0255(15)
C3 0.0728(17) 0.110(3) 0.114(3) -0.056(2) 0.0384(19) -0.0281(19)
C2 0.0895(19) 0.132(3) 0.0753(18) -0.017(2) 0.0289(17) -0.039(2)

loop_
_atom_type_symbol
_atom_type_description
_atom_type_scat_dispersion_real
_atom_type_scat_dispersion_imag
_atom_type_scat_source
C C 0.0181 0.0091 'International Tables Vol C Tables 4.2.6.8 and 6.1.1.4'
H H 0.0000 0.0000 'International Tables Vol C Tables 4.2.6.8 and 6.1.1.4'
N N 0.0311 0.0180 'International Tables Vol C Tables 4.2.6.8 and 6.1.1.4'
O O 0.0492 0.0322 'International Tables Vol C Tables 4.2.6.8 and 6.1.1.4'

loop_
_geom_angle_atom_site_label_1
_geom_angle_atom_site_label_2
_geom_angle_atom_site_label_3
_geom_angle
_geom_angle_site_symmetry_1
_geom_angle_site_symmetry_3
_geom_angle_publ_flag
C8 N1 C9 127.03(15) . . ?
C12 O3 C15 117.90(16) . . ?
C17 O2 C7 116.71(17) . . ?
O3 C12 C11 124.59(17) . . ?
O3 C12 C13 116.25(17) . . ?
C11 C12 C13 119.16(16) . . ?
C14 C9 N1 118.15(15) . . ?
C10 C9 N1 123.31(15) . . ?
C10 C9 C14 118.53(16) . . ?
C13 C14 C9 120.90(17) . . ?
C12 C11 C10 120.35(17) . . ?
C9 C10 C11 120.65(16) . . ?
O2 C7 C8 105.49(14) . . ?
O2 C7 C6 110.92(16) . . ?
O2 C7 C16 110.74(19) . . ?
C6 C7 C8 106.36(16) . . ?
C16 C7 C8 108.89(17) . . ?
C16 C7 C6 113.97(18) . . ?
C14 C13 C12 120.40(17) . . ?
N1 C8 C7 115.61(15) . . ?
O1 C8 N1 124.03(18) . . ?
O1 C8 C7 120.35(17) . . ?
C5 C6 C7 119.4(2) . . ?
C1 C6 C7 122.4(2) . . ?
C1 C6 C5 118.2(2) . . ?
C3 C4 C5 119.9(3) . . ?
C6 C5 C4 120.7(3) . . ?
C6 C1 C2 120.3(3) . . ?
C2 C3 C4 119.9(3) . . ?
C3 C2 C1 121.0(3) . . ?

loop_
_geom_bond_atom_site_label_1
_geom_bond_atom_site_label_2
_geom_bond_distance
_geom_bond_site_symmetry_2
_geom_bond_publ_flag
N1 C9 1.416(2) . ?
N1 C8 1.341(2) . ?
O3 C12 1.371(2) . ?
O3 C15 1.416(3) . ?
O2 C7 1.429(2) . ?
O2 C17 1.419(3) . ?
C12 C11 1.377(3) . ?
C12 C13 1.384(3) . ?
C9 C14 1.386(2) . ?
C9 C10 1.382(2) . ?
C14 C13 1.378(3) . ?
C11 C10 1.389(3) . ?
O1 C8 1.216(2) . ?
C7 C8 1.544(3) . ?
C7 C6 1.529(3) . ?
C7 C16 1.523(3) . ?
C6 C5 1.382(3) . ?
C6 C1 1.382(3) . ?
C4 C5 1.393(4) . ?
C4 C3 1.368(5) . ?
C1 C2 1.389(4) . ?
C3 C2 1.350(6) . ?

loop_
_geom_hbond_atom_site_label_D
_geom_hbond_atom_site_label_H
_geom_hbond_atom_site_label_A
_geom_hbond_distance_DH
_geom_hbond_distance_HA
_geom_hbond_distance_DA
_geom_hbond_angle_DHA
_geom_hbond_site_symmetry_A
N1 H1 O3 0.86 2.30 3.117(2) 158.3 3_465
N1 H1 O2 0.86 2.09 2.538(2) 111.4 .
